data_1576989
loop_
_publ_author_name
'Hidalgo, Nereida'
'Southwell, Kendal W.'
'Donnelly, Ryan S.'
'Mercado, Brandon Q.'
'Krajewski, Sebastian M.'
'Wang, Xiaoping'
'Holland, Patrick L.'

_publ_section_title
;
 Alkali metal cation effects for rapid C-H activation by iron(0)
 complexes.
;
_journal_issue 20
_journal_name_full 'Chemical science'
_journal_page_first 10061
_journal_page_last 10066
_journal_paper_doi 10.1039/d6sc01470d
_journal_volume 17
_journal_year 2026
_chemical_formula_sum 'C70 H94 Cs2 Fe2 N4'
_chemical_formula_weight 1369.01
_chemical_properties_physical Air-sensitive,Moisture-sensitive
_space_group_crystal_system monoclinic
_space_group_IT_number 14
_space_group_name_Hall '-P 2yn'
_space_group_name_H-M_alt 'P 1 21/n 1'
_atom_sites_solution_hydrogens mixed
_audit_creation_method SHELXL-2019/3
_audit_update_record
;
2025-12-08 deposited with the CCDC.	2026-03-31 downloaded from the CCDC.
;
_cell_angle_alpha 90
_cell_angle_beta 98.0400(10)
_cell_angle_gamma 90
_cell_formula_units_Z 2
_cell_length_a 11.59130(10)
_cell_length_b 18.90890(10)
_cell_length_c 15.32260(10)
_cell_measurement_reflns_used 1377
_cell_measurement_temperature 100(2)
_cell_measurement_theta_max 75.449
_cell_measurement_theta_min 7.587
_cell_volume 3325.38(4)
_computing_cell_refinement 'TOPAZ Mantid Python Program'
_computing_data_collection 'SNS EPICS'
_computing_data_reduction 'TOPAZ Mantid Python Program'
_computing_structure_refinement 'SHELXL-2019/2 (Sheldrick, 2019)'
_diffrn_ambient_temperature 100(2)
_diffrn_measured_fraction_theta_full 0.145
_diffrn_measured_fraction_theta_max 0.141
_diffrn_measurement_device_type TOPAZ
_diffrn_measurement_method 'time-of-flight Laue'
_diffrn_radiation_type neutrons
_diffrn_radiation_wavelength 1.0
_diffrn_radiation_wavelength_details 'Based on neutron time of flight'
_diffrn_reflns_av_R_equivalents 0.2079
_diffrn_reflns_av_unetI/netI 0.5557
_diffrn_reflns_Laue_measured_fraction_full 0.145
_diffrn_reflns_Laue_measured_fraction_max 0.141
_diffrn_reflns_limit_h_max 10
_diffrn_reflns_limit_h_min -11
_diffrn_reflns_limit_k_max 20
_diffrn_reflns_limit_k_min -20
_diffrn_reflns_limit_l_max 15
_diffrn_reflns_limit_l_min -15
_diffrn_reflns_number 2128
_diffrn_reflns_point_group_measured_fraction_full 0.145
_diffrn_reflns_point_group_measured_fraction_max 0.141
_diffrn_reflns_theta_full 36.870
_diffrn_reflns_theta_max 76.540
_diffrn_reflns_theta_min 7.568
_diffrn_source 'The ORNL Spallation Neutron Source'
_exptl_absorpt_coefficient_mu 0.2555
_exptl_absorpt_correction_T_max 0.9241
_exptl_absorpt_correction_T_min 0.8031
_exptl_absorpt_correction_type sphere
_exptl_absorpt_process_details
; 
C. W. Dwiggins, Jr., Acta Cryst. A31, 395 (1975).
;
_exptl_crystal_colour orange
_exptl_crystal_density_diffrn 1.367
_exptl_crystal_description plate
_exptl_crystal_F_000 1408
_exptl_crystal_size_max 0.360
_exptl_crystal_size_mid 0.250
_exptl_crystal_size_min 0.050
_refine_diff_density_max 0.765
_refine_diff_density_min -0.728
_refine_diff_density_rms 0.186
_refine_ls_extinction_method none
_refine_ls_goodness_of_fit_ref 0.930
_refine_ls_hydrogen_treatment refU
_refine_ls_matrix_type full
_refine_ls_number_parameters 34
_refine_ls_number_reflns 874
_refine_ls_number_restraints 7
_refine_ls_restrained_S_all 0.927
_refine_ls_R_factor_all 0.1250
_refine_ls_R_factor_gt 0.0970
_refine_ls_shift/su_max 0.000
_refine_ls_shift/su_mean 0.000
_refine_ls_structure_factor_coef Fsqd
_refine_ls_weighting_details 'w=1/[\s^2^(Fo^2^)+(0.0476P)^2^] where P=(Fo^2^+2Fc^2^)/3'
_refine_ls_weighting_scheme calc
_refine_ls_wR_factor_gt 0.1945
_refine_ls_wR_factor_ref 0.2081
_reflns_Friedel_coverage 0.000
_reflns_number_gt 516
_reflns_number_total 874
_reflns_threshold_expression 'I > 2\s(I)'
_cod_data_source_file d6sc01470d2.cif
_cod_data_source_block CsLFePhH_neutron
_cod_depositor_comments 'Adding full bibliography for 1576987--1576994.cif.'
_cod_original_sg_symbol_H-M 'P 21/n'
_cod_database_code 1576989
_shelx_shelxl_version_number 2019/3
_shelx_space_group_comment
;
The symmetry employed for this shelxl refinement is uniquely defined
by the following loop, which should always be used as a source of
symmetry information in preference to the above space-group names.
They are only intended as comments.
;
_shelx_estimated_absorpt_t_min 0.967
_shelx_estimated_absorpt_t_max 0.994
_exptl_absorpt_special_details
; 
Neutron linear absorption coefficient is wavelength dependent.
For each peak, the absorption coefficient mu is calculated as:
          mu = 1.4447 + 1.9965/1.7982 * wavelength  [cm^-1^]
where 
 1.4447 cm^-1 is the absorption coefficient for total scattering;
 1.9965 cm^-1 is the absorption coefficient for true absorption at 1.7982 A.
 
The value of 0.2555 (mm^-1^) shown in _exptl_absorpt_coefficient_mu 
is the sample absorption coefficient for neutron wavelength at 1.0 \%A.
;

loop_
_space_group_symop_operation_xyz
'x, y, z'
'-x+1/2, y+1/2, -z+1/2'
'-x, -y, -z'
'x-1/2, -y-1/2, z-1/2'

loop_
_atom_site_label
_atom_site_type_symbol
_atom_site_fract_x
_atom_site_fract_y
_atom_site_fract_z
_atom_site_U_iso_or_equiv
_atom_site_adp_type
_atom_site_occupancy
_atom_site_site_symmetry_order
_atom_site_calc_flag
_atom_site_refinement_flags_posn
_atom_site_refinement_flags_adp
_atom_site_refinement_flags_occupancy
_atom_site_disorder_assembly
_atom_site_disorder_group
Cs1 Cs 0.457190 0.601542 0.596970 0.031 Uani 1 1 d . . . . .
Fe1 Fe 0.534649 0.604190 0.364510 0.018 Uani 1 1 d . . . . .
H H 0.455(4) 0.543(2) 0.412(3) 0.041(11) Uani 1 1 d . . . . .
N11 N 0.457026 0.699250 0.341393 0.019 Uani 1 1 d . . . . .
N21 N 0.540030 0.585780 0.235000 0.018 Uani 1 1 d . . . . .
C14 C 0.695770 0.617805 0.439320 0.023 Uani 1 1 d . . . . .
C64 C 0.738140 0.578640 0.514910 0.024 Uani 1 1 d . . . . .
H64 H 0.680538 0.538971 0.538742 0.034(3) Uiso 1 1 calc R U . . .
C54 C 0.849380 0.587500 0.561193 0.027 Uani 1 1 d . . . . .
H54 H 0.878143 0.555029 0.619769 0.034(3) Uiso 1 1 calc R U . . .
C44 C 0.923630 0.637310 0.533230 0.028 Uani 1 1 d . . . . .
H44 H 1.011811 0.644668 0.569176 0.034(3) Uiso 1 1 calc R U . . .
C34 C 0.885610 0.677850 0.459370 0.028 Uani 1 1 d . . . . .
H34 H 0.943350 0.718216 0.437164 0.034(3) Uiso 1 1 calc R U . . .
C24 C 0.774777 0.667645 0.413301 0.026 Uani 1 1 d . . . . .
H24 H 0.747605 0.699763 0.354137 0.034(3) Uiso 1 1 calc R U . . .
C11 C 0.397730 0.807090 0.256207 0.033 Uani 1 1 d . . . . .
H11A H 0.364290 0.821227 0.316200 0.066(14) Uiso 1 1 calc R . . . .
H11B H 0.327711 0.808060 0.201726 0.059(14) Uiso 1 1 calc R . . . .
H11C H 0.464178 0.844451 0.244134 0.059(15) Uiso 1 1 calc R . . . .
C21 C 0.449595 0.733562 0.265400 0.021 Uani 1 1 d . . . . .
C31 C 0.486001 0.704526 0.189140 0.024 Uani 1 1 d . . . . .
H31 H 0.487565 0.741812 0.134214 0.052(13) Uiso 1 1 calc R . . . .
C41 C 0.520520 0.635400 0.172585 0.021 Uani 1 1 d . . . . .
C51 C 0.531840 0.617730 0.078485 0.029 Uani 1 1 d . . . . .
H51A H 0.612342 0.589494 0.076148 0.063(3) Uiso 1 1 calc R U . . .
H51B H 0.531991 0.665940 0.040705 0.063(3) Uiso 1 1 calc R U . . .
H51C H 0.459319 0.585064 0.051009 0.063(3) Uiso 1 1 calc R U . . .
C12 C 0.403340 0.726089 0.413330 0.020 Uani 1 1 d . . . . .
C22 C 0.464980 0.769540 0.478660 0.023 Uani 1 1 d . . . . .
C32 C 0.411201 0.788790 0.551188 0.027 Uani 1 1 d . . . . .
H32 H 0.458860 0.822385 0.602712 0.034(3) Uiso 1 1 calc R U . . .
C42 C 0.299740 0.766780 0.559990 0.030 Uani 1 1 d . . . . .
H42 H 0.259783 0.781926 0.618281 0.034(3) Uiso 1 1 calc R U . . .
C52 C 0.238900 0.725350 0.494390 0.028 Uani 1 1 d . . . . .
H52 H 0.149500 0.708702 0.500655 0.058(13) Uiso 1 1 calc R . . . .
C62 C 0.288321 0.704320 0.420750 0.024 Uani 1 1 d . . . . .
C102 C 0.216403 0.661469 0.348950 0.031 Uani 1 1 d . . . . .
H102 H 0.276439 0.641739 0.303075 0.048(12) Uiso 1 1 calc R . . . .
C112 C 0.124470 0.708302 0.295770 0.041 Uani 1 1 d . . . . .
H11D H 0.072084 0.733525 0.339820 0.063(3) Uiso 1 1 calc R U . . .
H11E H 0.069368 0.676235 0.248727 0.063(3) Uiso 1 1 calc R U . . .
H11F H 0.167063 0.748206 0.261223 0.063(3) Uiso 1 1 calc R U . . .
C122 C 0.159760 0.597548 0.385730 0.038 Uani 1 1 d . . . . .
H12A H 0.226490 0.563239 0.418812 0.063(3) Uiso 1 1 calc R U . . .
H12B H 0.109100 0.569084 0.332471 0.063(3) Uiso 1 1 calc R U . . .
H12C H 0.103468 0.614927 0.432024 0.063(3) Uiso 1 1 calc R U . . .
C72 C 0.584640 0.799220 0.470304 0.029 Uani 1 1 d . . . . .
H72 H 0.616020 0.773747 0.411962 0.034(3) Uiso 1 1 calc R U . . .
C82 C 0.577140 0.878970 0.453970 0.043 Uani 1 1 d . . . . .
H82A H 0.514214 0.889603 0.396576 0.063(3) Uiso 1 1 calc R U . . .
H82B H 0.661442 0.898671 0.443154 0.063(3) Uiso 1 1 calc R U . . .
H82C H 0.550466 0.904964 0.510644 0.063(3) Uiso 1 1 calc R U . . .
C92 C 0.673610 0.783960 0.551470 0.038 Uani 1 1 d . . . . .
H92A H 0.650142 0.812730 0.607284 0.037(10) Uiso 1 1 calc R . . . .
H92B H 0.759049 0.800400 0.539046 0.079(17) Uiso 1 1 calc R . . . .
H92C H 0.674523 0.727966 0.565449 0.055(12) Uiso 1 1 calc R . . . .
C13 C 0.559010 0.513968 0.210770 0.019 Uani 1 1 d . . . . .
C23 C 0.672688 0.485126 0.224545 0.022 Uani 1 1 d . . . . .
C33 C 0.687530 0.413610 0.205680 0.026 Uani 1 1 d . . . . .
H33 H 0.775609 0.390686 0.215814 0.034(3) Uiso 1 1 calc R U . . .
C43 C 0.593750 0.371230 0.174582 0.029 Uani 1 1 d . . . . .
H43 H 0.607400 0.314979 0.160843 0.034(3) Uiso 1 1 calc R U . . .
C53 C 0.482574 0.399508 0.160690 0.026 Uani 1 1 d . . . . .
H53 H 0.408530 0.365334 0.135559 0.039(10) Uiso 1 1 calc R . . . .
C63 C 0.462700 0.470665 0.178010 0.021 Uani 1 1 d . . . . .
C73 C 0.778820 0.529680 0.257770 0.025 Uani 1 1 d . . . . .
H73 H 0.746747 0.580743 0.282569 0.035(10) Uiso 1 1 calc R . . . .
C83 C 0.849463 0.547441 0.183970 0.040 Uani 1 1 d . . . . .
H83A H 0.880753 0.499186 0.157740 0.063(3) Uiso 1 1 calc R U . . .
H83B H 0.922663 0.580275 0.209598 0.063(3) Uiso 1 1 calc R U . . .
H83C H 0.795050 0.575450 0.132256 0.063(3) Uiso 1 1 calc R U . . .
C93 C 0.856441 0.494740 0.334394 0.034 Uani 1 1 d . . . . .
H93A H 0.804035 0.478710 0.383947 0.063(3) Uiso 1 1 calc R U . . .
H93B H 0.921978 0.531885 0.362704 0.063(3) Uiso 1 1 calc R U . . .
H93C H 0.898239 0.448897 0.310756 0.063(3) Uiso 1 1 calc R U . . .
C103 C 0.338480 0.498750 0.163430 0.025 Uani 1 1 d . . . . .
H103 H 0.342670 0.557888 0.166509 0.047(12) Uiso 1 1 calc R . . . .
C113 C 0.273240 0.478080 0.073990 0.038 Uani 1 1 d . . . . .
H11G H 0.320947 0.496393 0.022643 0.063(3) Uiso 1 1 calc R U . . .
H11H H 0.187737 0.501924 0.065516 0.063(3) Uiso 1 1 calc R U . . .
H11I H 0.264707 0.421244 0.070294 0.063(3) Uiso 1 1 calc R U . . .
C123 C 0.272447 0.473186 0.237180 0.034 Uani 1 1 d . . . . .
H12D H 0.268711 0.416115 0.236593 0.063(3) Uiso 1 1 calc R U . . .
H12E H 0.185054 0.494349 0.227076 0.063(3) Uiso 1 1 calc R U . . .
H12F H 0.316939 0.491038 0.299956 0.063(3) Uiso 1 1 calc R U . . .

loop_
_atom_site_aniso_label
_atom_site_aniso_U_11
_atom_site_aniso_U_22
_atom_site_aniso_U_33
_atom_site_aniso_U_23
_atom_site_aniso_U_13
_atom_site_aniso_U_12
Cs1 0.044 0.025 0.024 0.004 0.008 0.010
Fe1 0.022 0.016 0.016 0.001 0.001 0.004
H 0.041(17) 0.042(15) 0.04(2) 0.002(16) -0.005(14) -0.001(16)
N11 0.020 0.017 0.019 0.000 0.002 0.002
N21 0.022 0.016 0.017 0.000 0.002 0.002
C14 0.023 0.023 0.022 0.000 0.002 0.003
C64 0.023 0.024 0.024 0.000 0.003 0.001
C54 0.027 0.030 0.023 0.001 0.000 0.003
C44 0.023 0.032 0.030 0.000 0.000 0.000
C34 0.027 0.027 0.033 0.000 0.008 0.000
C24 0.028 0.025 0.025 0.002 0.003 0.004
C11 0.052 0.021 0.027 0.004 0.007 0.011
C21 0.025 0.016 0.023 0.001 0.000 0.002
C31 0.033 0.020 0.020 0.005 0.001 0.003
C41 0.024 0.020 0.018 0.000 0.002 0.000
C51 0.044 0.025 0.020 0.001 0.007 0.004
C12 0.023 0.015 0.021 0.000 0.002 0.005
C22 0.025 0.020 0.023 0.000 0.001 0.004
C32 0.030 0.026 0.026 0.000 0.001 0.004
C42 0.033 0.030 0.027 0.000 0.010 0.007
C52 0.024 0.028 0.034 0.000 0.008 0.003
C62 0.024 0.020 0.028 0.000 0.003 0.002
C102 0.024 0.032 0.039 0.000 0.006 0.000
C112 0.037 0.049 0.035 0.000 0.000 0.000
C122 0.029 0.029 0.057 0.000 0.006 0.000
C72 0.027 0.029 0.029 0.000 0.005 0.000
C82 0.046 0.031 0.054 0.000 0.010 0.000
C92 0.029 0.050 0.034 0.000 0.000 0.000
C13 0.026 0.017 0.015 0.000 0.004 0.001
C23 0.025 0.021 0.019 0.000 0.003 0.002
C33 0.030 0.023 0.026 0.000 0.004 0.006
C43 0.037 0.020 0.030 0.000 0.004 0.004
C53 0.031 0.021 0.025 0.000 0.002 0.000
C63 0.025 0.021 0.018 0.000 0.003 0.000
C73 0.024 0.024 0.029 0.000 0.003 0.004
C83 0.040 0.040 0.041 0.001 0.006 0.000
C93 0.029 0.038 0.034 0.000 0.000 0.002
C103 0.025 0.023 0.027 0.000 0.001 0.000
C113 0.033 0.045 0.035 0.000 0.000 0.007
C123 0.028 0.040 0.034 0.000 0.007 0.000

loop_
_atom_type_symbol
_atom_type_description
_atom_type_scat_dispersion_real
_atom_type_scat_dispersion_imag
_atom_type_scat_source
C C 0.0000 0.0000 'Neutron Data Booklet, ILL Grenoble, France (2003) ISBN 0-9704143-7-4'
H H 0.0000 0.0000 'Neutron Data Booklet, ILL Grenoble, France (2003) ISBN 0-9704143-7-4'
Cs Cs 0.0000 0.0000 'Neutron Data Booklet, ILL Grenoble, France (2003) ISBN 0-9704143-7-4'
Fe Fe 0.0000 0.0000 'Neutron Data Booklet, ILL Grenoble, France (2003) ISBN 0-9704143-7-4'
N N 0.0000 0.0000 'Neutron Data Booklet, ILL Grenoble, France (2003) ISBN 0-9704143-7-4'

loop_
_geom_angle_atom_site_label_1
_geom_angle_atom_site_label_2
_geom_angle_atom_site_label_3
_geom_angle
_geom_angle_site_symmetry_1
_geom_angle_site_symmetry_3
_geom_angle_publ_flag
H Cs1 H 64.4(14) 3_666 . y
H Cs1 H64 46.9 3_666 . ?
H Cs1 H64 59.2 . . ?
H Cs1 H12F 44.1(9) 3_666 3_666 ?
H Cs1 H12F 98.6(9) . 3_666 ?
H64 Cs1 H12F 46.0 . 3_666 ?
H Cs1 H93A 84.8(10) 3_666 3_666 ?
H Cs1 H93A 91.4(9) . 3_666 ?
H64 Cs1 H93A 129.8 . 3_666 ?
H12F Cs1 H93A 111.6 3_666 3_666 ?
H Cs1 C12 125.9(9) 3_666 . ?
H Cs1 C12 62.7(8) . . ?
H64 Cs1 C12 94.8 . . ?
H12F Cs1 C12 137.4 3_666 . ?
H93A Cs1 C12 107.0 3_666 . ?
H Cs1 C62 127.8(9) 3_666 . ?
H Cs1 C62 64.9(8) . . ?
H64 Cs1 C62 111.9 . . ?
H12F Cs1 C62 157.7 3_666 . ?
H93A Cs1 C62 84.9 3_666 . ?
C12 Cs1 C62 22.3 . . ?
H Cs1 C22 138.7(10) 3_666 . ?
H Cs1 C22 81.7(8) . . ?
H64 Cs1 C22 96.3 . . ?
H12F Cs1 C22 127.8 3_666 . ?
H93A Cs1 C22 120.5 3_666 . ?
C12 Cs1 C22 22.2 . . ?
C62 Cs1 C22 39.030(1) . . ?
H Cs1 C43 106.4(9) 3_666 3_666 ?
H Cs1 C43 163.6(8) . 3_666 ?
H64 Cs1 C43 125.6 . 3_666 ?
H12F Cs1 C43 81.0 3_666 3_666 ?
H93A Cs1 C43 73.7 3_666 3_666 ?
C12 Cs1 C43 127.7 . 3_666 ?
C62 Cs1 C43 119.233(1) . 3_666 ?
C22 Cs1 C43 111.648(1) . 3_666 ?
H Cs1 C33 99.8(10) 3_666 3_666 ?
H Cs1 C33 142.5(8) . 3_666 ?
H64 Cs1 C33 134.9 . 3_666 ?
H12F Cs1 C33 89.3 3_666 3_666 ?
H93A Cs1 C33 52.1 3_666 3_666 ?
C12 Cs1 C33 129.5 . 3_666 ?
C62 Cs1 C33 113.0 . 3_666 ?
C22 Cs1 C33 121.4 . 3_666 ?
C43 Cs1 C33 21.697(1) 3_666 3_666 ?
H Cs1 C53 91.5(9) 3_666 3_666 ?
H Cs1 C53 155.9(8) . 3_666 ?
H64 Cs1 C53 103.9 . 3_666 ?
H12F Cs1 C53 59.8 3_666 3_666 ?
H93A Cs1 C53 87.5 3_666 3_666 ?
C12 Cs1 C53 140.2 . 3_666 ?
C62 Cs1 C53 138.8 . 3_666 ?
C22 Cs1 C53 119.295(1) . 3_666 ?
C43 Cs1 C53 21.710(1) 3_666 3_666 ?
C33 Cs1 C53 38.0 3_666 3_666 ?
H Cs1 C23 78.6(10) 3_666 3_666 ?
H Cs1 C23 125.2(8) . 3_666 ?
H64 Cs1 C23 119.3 . 3_666 ?
H12F Cs1 C23 78.0 3_666 3_666 ?
H93A Cs1 C23 44.3 3_666 3_666 ?
C12 Cs1 C23 144.5 . 3_666 ?
C62 Cs1 C23 123.5 . 3_666 ?
C22 Cs1 C23 142.500(1) . 3_666 ?
C43 Cs1 C23 38.5 3_666 3_666 ?
C33 Cs1 C23 21.9 3_666 3_666 ?
C53 Cs1 C23 44.652(1) 3_666 3_666 ?
H Fe1 N11 115.3(15) . . y
H Fe1 N21 113.3(15) . . y
N11 Fe1 N21 93.2 . . y
H Fe1 C14 110.2(14) . . y
N11 Fe1 C14 109.416(1) . . y
N21 Fe1 C14 114.575(1) . . y
H Fe1 Cs1 51.4(15) . . y
N11 Fe1 Cs1 91.047(1) . . y
N21 Fe1 Cs1 164.154(1) . . y
C14 Fe1 Cs1 78.171(1) . . y
H Fe1 Cs1 42.8(16) . 3_666 y
N11 Fe1 Cs1 155.155(1) . 3_666 y
N21 Fe1 Cs1 88.490(1) . 3_666 y
C14 Fe1 Cs1 92.240(1) . 3_666 y
Cs1 Fe1 Cs1 81.370(1) . 3_666 y
Fe1 H Cs1 114(2) . 3_666 y
Fe1 H Cs1 102.4(18) . . y
Cs1 H Cs1 115.6(14) 3_666 . y
C21 N11 C12 121.391(1) . . ?
C21 N11 Fe1 124.2 . . ?
C12 N11 Fe1 114.288(1) . . ?
C41 N21 C13 119.784(1) . . ?
C41 N21 Fe1 123.748(1) . . ?
C13 N21 Fe1 116.353(1) . . ?
C64 C14 C24 114.812(1) . . ?
C64 C14 Fe1 125.209(1) . . ?
C24 C14 Fe1 119.925(2) . . ?
H64 C64 C54 118.4 . . ?
H64 C64 C14 118.4 . . ?
C54 C64 C14 123.291(1) . . ?
C64 H64 Cs1 114.0 . . ?
H54 C54 C44 120.1 . . ?
H54 C54 C64 120.1 . . ?
C44 C54 C64 119.7 . . ?
H44 C44 C54 120.4 . . ?
H44 C44 C34 120.4 . . ?
C54 C44 C34 119.2 . . ?
H34 C34 C44 119.9 . . ?
H34 C34 C24 119.9 . . ?
C44 C34 C24 120.221(1) . . ?
H24 C24 C34 118.7 . . ?
H24 C24 C14 118.7 . . ?
C34 C24 C14 122.7 . . ?
H11A C11 H11C 109.5 . . ?
H11A C11 H11B 109.5 . . ?
H11C C11 H11B 109.5 . . ?
H11A C11 C21 109.5 . . ?
H11C C11 C21 109.5 . . ?
H11B C11 C21 109.5 . . ?
N11 C21 C31 123.234(1) . . ?
N11 C21 C11 120.509(1) . . ?
C31 C21 C11 116.243(1) . . ?
H31 C31 C41 115.1 . . ?
H31 C31 C21 115.1 . . ?
C41 C31 C21 129.8 . . ?
N21 C41 C31 123.348(1) . . ?
N21 C41 C51 120.104(1) . . ?
C31 C41 C51 116.5 . . ?
H51B C51 H51C 109.5 . . ?
H51B C51 H51A 109.5 . . ?
H51C C51 H51A 109.5 . . ?
H51B C51 C41 109.5 . . ?
H51C C51 C41 109.5 . . ?
H51A C51 C41 109.5 . . ?
C22 C12 C62 120.1 . . ?
C22 C12 N11 121.4 . . ?
C62 C12 N11 118.3 . . ?
C22 C12 Cs1 79.3 . . ?
C62 C12 Cs1 79.2 . . ?
N11 C12 Cs1 108.562(2) . . ?
C32 C22 C12 118.600(1) . . ?
C32 C22 C72 119.049(1) . . ?
C12 C22 C72 122.3 . . ?
C32 C22 Cs1 77.7 . . ?
C12 C22 Cs1 78.519(1) . . ?
C72 C22 Cs1 116.625(1) . . ?
H32 C32 C42 119.1 . . ?
H32 C32 C22 119.1 . . ?
C42 C32 C22 121.785(2) . . ?
H42 C42 C32 120.4 . . ?
H42 C42 C52 120.4 . . ?
C32 C42 C52 119.146(2) . . ?
H52 C52 C42 119.2 . . ?
H52 C52 C62 119.2 . . ?
C42 C52 C62 121.558(1) . . ?
C52 C62 C12 118.744(1) . . ?
C52 C62 C102 119.536(1) . . ?
C12 C62 C102 121.670(1) . . ?
C52 C62 Cs1 78.0 . . ?
C12 C62 Cs1 78.5 . . ?
C102 C62 Cs1 115.695(1) . . ?
H102 C102 C62 107.8 . . ?
H102 C102 C122 107.8 . . ?
C62 C102 C122 112.2 . . ?
H102 C102 C112 107.8 . . ?
C62 C102 C112 110.362(1) . . ?
C122 C102 C112 110.654(1) . . ?
H11F C112 H11D 109.5 . . ?
H11F C112 H11E 109.5 . . ?
H11D C112 H11E 109.5 . . ?
H11F C112 C102 109.5 . . ?
H11D C112 C102 109.5 . . ?
H11E C112 C102 109.5 . . ?
H12C C122 H12A 109.5 . . ?
H12C C122 H12B 109.5 . . ?
H12A C122 H12B 109.5 . . ?
H12C C122 C102 109.5 . . ?
H12A C122 C102 109.5 . . ?
H12B C122 C102 109.5 . . ?
H72 C72 C22 108.1 . . ?
H72 C72 C92 108.1 . . ?
C22 C72 C92 112.465(1) . . ?
H72 C72 C82 108.1 . . ?
C22 C72 C82 110.3 . . ?
C92 C72 C82 109.627(2) . . ?
H82C C82 H82A 109.5 . . ?
H82C C82 H82B 109.5 . . ?
H82A C82 H82B 109.5 . . ?
H82C C82 C72 109.5 . . ?
H82A C82 C72 109.5 . . ?
H82B C82 C72 109.5 . . ?
H92B C92 H92C 109.5 . . ?
H92B C92 H92A 109.5 . . ?
H92C C92 H92A 109.5 . . ?
H92B C92 C72 109.5 . . ?
H92C C92 C72 109.5 . . ?
H92A C92 C72 109.5 . . ?
C23 C13 C63 120.059(1) . . ?
C23 C13 N21 120.0 . . ?
C63 C13 N21 119.8 . . ?
C23 C13 Cs1 78.648(1) . 3_666 ?
C63 C13 Cs1 79.372(1) . 3_666 ?
N21 C13 Cs1 109.087(1) . 3_666 ?
C33 C23 C13 118.750(1) . . ?
C33 C23 C73 119.231(1) . . ?
C13 C23 C73 122.013(1) . . ?
C33 C23 Cs1 78.361(1) . 3_666 ?
C13 C23 Cs1 79.250(1) . 3_666 ?
C73 C23 Cs1 113.2 . 3_666 ?
H33 C33 C43 119.4 . . ?
H33 C33 C23 119.4 . . ?
C43 C33 C23 121.3 . . ?
H33 C33 Cs1 112.0 . 3_666 ?
C43 C33 Cs1 79.073(1) . 3_666 ?
C23 C33 Cs1 79.7 . 3_666 ?
H43 C43 C33 120.0 . . ?
H43 C43 C53 120.0 . . ?
C33 C43 C53 120.009(1) . . ?
H43 C43 Cs1 111.4 . 3_666 ?
C33 C43 Cs1 79.231(1) . 3_666 ?
C53 C43 Cs1 79.732(1) . 3_666 ?
H53 C53 C43 119.4 . . ?
H53 C53 C63 119.4 . . ?
C43 C53 C63 121.181(1) . . ?
H53 C53 Cs1 112.2 . 3_666 ?
C43 C53 Cs1 78.557(1) . 3_666 ?
C63 C53 Cs1 80.013(1) . 3_666 ?
C53 C63 C13 118.7 . . ?
C53 C63 C103 119.087(1) . . ?
C13 C63 C103 122.2 . . ?
C53 C63 Cs1 78.185(1) . 3_666 ?
C13 C63 Cs1 78.518(1) . 3_666 ?
C103 C63 Cs1 112.0 . 3_666 ?
H73 C73 C23 107.5 . . ?
H73 C73 C83 107.5 . . ?
C23 C73 C83 111.573(1) . . ?
H73 C73 C93 107.5 . . ?
C23 C73 C93 112.361(2) . . ?
C83 C73 C93 110.256(1) . . ?
H83B C83 H83A 109.5 . . ?
H83B C83 H83C 109.5 . . ?
H83A C83 H83C 109.5 . . ?
H83B C83 C73 109.5 . . ?
H83A C83 C73 109.5 . . ?
H83C C83 C73 109.5 . . ?
H93C C93 H93A 109.5 . . ?
H93C C93 H93B 109.5 . . ?
H93A C93 H93B 109.5 . . ?
H93C C93 C73 109.5 . . ?
H93A C93 C73 109.5 . . ?
H93B C93 C73 109.5 . . ?
C93 H93A Cs1 140.6(15) . 3_666 ?
H103 C103 C113 107.9 . . ?
H103 C103 C63 107.9 . . ?
C113 C103 C63 112.562(1) . . ?
H103 C103 C123 107.9 . . ?
C113 C103 C123 110.333(1) . . ?
C63 C103 C123 110.0 . . ?
H11I C113 H11H 109.5 . . ?
H11I C113 H11G 109.5 . . ?
H11H C113 H11G 109.5 . . ?
H11I C113 C103 109.5 . . ?
H11H C113 C103 109.5 . . ?
H11G C113 C103 109.5 . . ?
H12E C123 H12D 109.5 . . ?
H12E C123 H12F 109.5 . . ?
H12D C123 H12F 109.5 . . ?
H12E C123 C103 109.5 . . ?
H12D C123 C103 109.5 . . ?
H12F C123 C103 109.5 . . ?
C123 H12F Cs1 120(2) . 3_666 ?

loop_
_geom_bond_atom_site_label_1
_geom_bond_atom_site_label_2
_geom_bond_distance
_geom_bond_site_symmetry_2
_geom_bond_publ_flag
Fe1 H 1.71(5) . y
Fe1 N11 2.019115(14) . y
Fe1 N21 2.024265(13) . y
Fe1 C14 2.06624(2) . y
Cs1 H 2.92(4) 3_666 y
Cs1 H 3.04(5) . y
Cs1 H64 3.0894 . ?
Cs1 H12F 3.36(2) 3_666 ?
Cs1 H93A 3.436(19) 3_666 ?
Cs1 C12 3.65542(3) . ?
Cs1 C62 3.66341(3) . ?
Cs1 C22 3.66488(2) . ?
Cs1 C43 3.66669(2) 3_666 ?
Cs1 C33 3.66866(3) 3_666 ?
Cs1 C53 3.68118(2) 3_666 ?
Cs1 C23 3.685448(17) 3_666 ?
N11 C21 1.325203(11) . ?
N11 C12 1.432345(17) . ?
N21 C41 1.336259(13) . ?
N21 C13 1.432803(3) . ?
C14 C64 1.404297(14) . ?
C14 C24 1.409928(14) . ?
C64 H64 1.1000 . ?
C64 C54 1.392056(17) . ?
C54 H54 1.1000 . ?
C54 C44 1.383675(13) . ?
C44 H44 1.1000 . ?
C44 C34 1.386770(14) . ?
C34 H34 1.1000 . ?
C34 C24 1.39006(2) . ?
C24 H24 1.1000 . ?
C11 H11A 1.0800 . ?
C11 H11C 1.0800 . ?
C11 H11B 1.0800 . ?
C11 C21 1.513481(13) . ?
C21 C31 1.408127(13) . ?
C31 H31 1.1000 . ?
C31 C41 1.400482(16) . ?
C41 C51 1.503570(10) . ?
C51 H51B 1.0800 . ?
C51 H51C 1.0800 . ?
C51 H51A 1.0800 . ?
C12 C22 1.409793(16) . ?
C12 C62 1.415000(13) . ?
C22 C32 1.396394(13) . ?
C22 C72 1.518167(18) . ?
C32 H32 1.1000 . ?
C32 C42 1.381796(10) . ?
C42 H42 1.1000 . ?
C42 C52 1.386757(11) . ?
C52 H52 1.1000 . ?
C52 C62 1.392945(7) . ?
C62 C102 1.518303(13) . ?
C102 H102 1.1200 . ?
C102 C122 1.520890(16) . ?
C102 C112 1.529995(10) . ?
C112 H11F 1.0800 . ?
C112 H11D 1.0800 . ?
C112 H11E 1.0800 . ?
C122 H12C 1.0800 . ?
C122 H12A 1.0800 . ?
C122 H12B 1.0800 . ?
C72 H72 1.1200 . ?
C72 C92 1.52799(2) . ?
C72 C82 1.52909(3) . ?
C82 H82C 1.0800 . ?
C82 H82A 1.0800 . ?
C82 H82B 1.0800 . ?
C92 H92B 1.0800 . ?
C92 H92C 1.0800 . ?
C92 H92A 1.0800 . ?
C13 C23 1.414379(11) . ?
C13 C63 1.418426(6) . ?
C23 C33 1.398481(8) . ?
C23 C73 1.51894(2) . ?
C33 H33 1.1000 . ?
C33 C43 1.380562(10) . ?
C43 H43 1.1000 . ?
C43 C53 1.383897(17) . ?
C53 H53 1.1000 . ?
C53 C63 1.396779(9) . ?
C63 C103 1.521568(19) . ?
C73 H73 1.1200 . ?
C73 C83 1.52348(2) . ?
C73 C93 1.526100(13) . ?
C83 H83B 1.0800 . ?
C83 H83A 1.0800 . ?
C83 H83C 1.0800 . ?
C93 H93C 1.0800 . ?
C93 H93A 1.0800 . ?
C93 H93B 1.0800 . ?
C103 H103 1.1200 . ?
C103 C113 1.520815(17) . ?
C103 C123 1.529199(14) . ?
C113 H11I 1.0800 . ?
C113 H11H 1.0800 . ?
C113 H11G 1.0800 . ?
C123 H12E 1.0800 . ?
C123 H12D 1.0800 . ?
C123 H12F 1.0800 . ?
